data_4130229
loop_
_publ_author_name
'Dale, Edward J.'
'Ferris, Daniel P.'
'Vermeulen, Nicolaas A.'
'Henkelis, James J.'
'Popovs, Ilja'
'Jur\'i\<cek, Michal'
'Barnes, Jonathan C.'
'Schneebeli, Severin T.'
'Stoddart, J. Fraser'

_publ_section_title
;
 Cooperative Reactivity in an Extended-Viologen-Based Cyclophane.
;
_journal_issue 11
_journal_name_full 'Journal of the American Chemical Society'
_journal_page_first 3667
_journal_page_last 3670
_journal_paper_doi 10.1021/jacs.6b01368
_journal_volume 138
_journal_year 2016
_chemical_formula_moiety '3(C16 H10), C40 H32 N4, 4(F6 P), C4 H6 N2'
_chemical_formula_sum 'C92 H68 F24 N6 P4'
_chemical_formula_weight 1837.40
_space_group_crystal_system monoclinic
_space_group_IT_number 12
_space_group_name_Hall '-C 2y'
_space_group_name_H-M_alt 'C 1 2/m 1'
_atom_sites_solution_hydrogens geom
_audit_creation_date 2015-08-18
_audit_creation_method
;
Olex2 1.2
(compiled Jan 19 2015 12:28:14 for OlexSys, GUI svn.r4998)
;
_cell_angle_alpha 90
_cell_angle_beta 108.440(3)
_cell_angle_gamma 90
_cell_formula_units_Z 2
_cell_length_a 24.3589(17)
_cell_length_b 16.5544(12)
_cell_length_c 10.6400(7)
_cell_measurement_reflns_used 9136
_cell_measurement_temperature 100(2)
_cell_measurement_theta_max 67.805
_cell_measurement_theta_min 3.284
_cell_volume 4070.3(5)
_computing_cell_refinement 'SAINT v8.34A (Bruker, 2013)'
_computing_data_collection 'APEX2 V2014.11-0 (Bruker, 2014)'
_computing_data_reduction 'SAINT v8.34A (Bruker, 2013)'
_computing_molecular_graphics 'Olex2 (Dolomanov et al., 2009)'
_computing_publication_material 'Olex2 (Dolomanov et al., 2009)'
_computing_structure_refinement 'ShelXL (Sheldrick, 2008)'
_diffrn_ambient_temperature 100.0
_diffrn_detector_area_resol_mean 8
_diffrn_measured_fraction_theta_full 0.990
_diffrn_measured_fraction_theta_max 0.986
_diffrn_measurement_device_type 'Bruker APEX-II CCD'
_diffrn_measurement_method '\f and \w scans'
_diffrn_radiation_monochromator 'MX optics'
_diffrn_radiation_type CuK\a
_diffrn_radiation_wavelength 1.54178
_diffrn_reflns_av_R_equivalents 0.0269
_diffrn_reflns_av_unetI/netI 0.0133
_diffrn_reflns_Laue_measured_fraction_full 0.990
_diffrn_reflns_Laue_measured_fraction_max 0.986
_diffrn_reflns_limit_h_max 28
_diffrn_reflns_limit_h_min -28
_diffrn_reflns_limit_k_max 19
_diffrn_reflns_limit_k_min -19
_diffrn_reflns_limit_l_max 12
_diffrn_reflns_limit_l_min -10
_diffrn_reflns_number 31765
_diffrn_reflns_point_group_measured_fraction_full 0.990
_diffrn_reflns_point_group_measured_fraction_max 0.986
_diffrn_reflns_theta_full 67.679
_diffrn_reflns_theta_max 68.032
_diffrn_reflns_theta_min 3.284
_diffrn_source microsource
_exptl_absorpt_coefficient_mu 1.809
_exptl_absorpt_correction_T_max 0.7530
_exptl_absorpt_correction_T_min 0.6657
_exptl_absorpt_correction_type multi-scan
_exptl_absorpt_process_details
;
SADABS-2014/2 (Bruker,2014) was used for absorption correction.
wR2(int) was 0.0668 before and 0.0372 after correction.
The Ratio of minimum to maximum transmission is 0.8841.
The \l/2 correction factor is 0.00150.
;
_exptl_crystal_colour red
_exptl_crystal_colour_primary red
_exptl_crystal_density_diffrn 1.499
_exptl_crystal_description block
_exptl_crystal_F_000 1876
_exptl_crystal_size_max 0.225
_exptl_crystal_size_mid 0.21
_exptl_crystal_size_min 0.132
_refine_diff_density_max 1.687
_refine_diff_density_min -0.650
_refine_diff_density_rms 0.122
_refine_ls_extinction_method none
_refine_ls_goodness_of_fit_ref 2.464
_refine_ls_hydrogen_treatment constr
_refine_ls_matrix_type full
_refine_ls_number_parameters 316
_refine_ls_number_reflns 3798
_refine_ls_number_restraints 377
_refine_ls_restrained_S_all 2.531
_refine_ls_R_factor_all 0.1182
_refine_ls_R_factor_gt 0.1148
_refine_ls_shift/su_max 0.000
_refine_ls_shift/su_mean 0.000
_refine_ls_structure_factor_coef Fsqd
_refine_ls_weighting_details 'w=1/[\s^2^(Fo^2^)+(0.2000P)^2^] where P=(Fo^2^+2Fc^2^)/3'
_refine_ls_weighting_scheme calc
_refine_ls_wR_factor_gt 0.4426
_refine_ls_wR_factor_ref 0.4576
_reflns_Friedel_coverage 0.000
_reflns_number_gt 3528
_reflns_number_total 3798
_reflns_threshold_expression 'I > 2\s(I)'
_cod_data_source_file ja6b01368_si_007.cif
_cod_data_source_block june16
_cod_original_cell_volume 4070.2(5)
_cod_database_code 4130229
_shelx_space_group_comment
;
The symmetry employed for this shelxl refinement is uniquely defined
by the following loop, which should always be used as a source of
symmetry information in preference to the above space-group names.
They are only intended as comments.
;
_shelx_estimated_absorpt_t_max 0.796
_shelx_estimated_absorpt_t_min 0.686
_olex2_refinement_description
;
1. Fixed Uiso
 At 1.2 times of:
  All C(H) groups, All C(H,H) groups
 At 1.5 times of:
  All C(H,H,H) groups
2. Restrained distances
 C31-C30 = C35-C30 = C35-C34 = C36-C34 = C34-C33 = C33-C32 = C30-C29 = C32-C31
 1.4 with sigma of 0.02
 C22-C23 \\sim C21-C22 \\sim C21-C20 \\sim C26-C21 \\sim C25-C26 \\sim C25-C24
\\sim C24-C19 \\sim C18-C19
 \\sim C18-C17 \\sim C17-C13 \\sim C19-C20 \\sim C20-C14 \\sim C13-C14 \\sim
C13-C12 \\sim C12-C11 \\sim C11-
 C16 \\sim C15-C16 \\sim C15-C14 \\sim C23-C15
 with sigma of 0.02
 C25-C21 \\sim C26-C20 \\sim C24-C18 \\sim C19-C17 \\sim C13-C11 \\sim C12-C16
\\sim C14-C23 \\sim C15-C22
 with sigma of 0.02
 C25-C26 \\sim C25-C24 \\sim C24-C19 \\sim C19-C20 \\sim C21-C20 \\sim C26-C21
\\sim C21-C22 \\sim C23-C15
 \\sim C22-C23 \\sim C15-C14 \\sim C20-C14 \\sim C18-C17 \\sim C18-C19 \\sim
C17-C13 \\sim C13-C14 \\sim C13-
 C12 \\sim C12-C11 \\sim C11-C16 \\sim C15-C16
 with sigma of 0.02
 C26-C21 \\sim C26-C25
 with sigma of 0.02
 C19-C21 \\sim C19-C25
 with sigma of 0.02
 C26-C19 \\sim C24-C21 \\sim C20-C25
 with sigma of 0.02
 C18-C14 \\sim C17-C20 \\sim C13-C19
 with sigma of 0.02
 C12-C15 \\sim C11-C14 \\sim C16-C13
 with sigma of 0.02
 C22-C14 \\sim C21-C15 \\sim C20-C23
 with sigma of 0.02
3. Restrained planarity
 C11, C12, C13, C14, C15, C16, C17, C18, C19, C20, C21, C22, C23, C24, C25, C26
 with sigma of 0.1
4. Uiso/Uaniso restraints and constraints
Uanis(C17) \\sim Ueq, Uanis(C14) \\sim Ueq, Uanis(C15) \\sim Ueq, Uanis(C20)
\\sim Ueq, Uanis(C13) \\sim Ueq, Uanis(C16) \\sim Ueq, Uanis(C23) \\sim Ueq,
Uanis(C21) \\sim Ueq, Uanis(C19) \\sim Ueq, Uanis(C12) \\sim Ueq, Uanis(C11)
\\sim Ueq, Uanis(C22) \\sim Ueq, Uanis(C26) \\sim Ueq, Uanis(C24) \\sim Ueq,
Uanis(C18) \\sim Ueq, Uanis(C25) \\sim Ueq: with sigma of 0.02 and sigma for
terminal atoms of 0.02
Uanis(C32) \\sim Ueq, Uanis(C33) \\sim Ueq, Uanis(C34) \\sim Ueq, Uanis(C36)
\\sim Ueq, Uanis(C35) \\sim Ueq, Uanis(C30) \\sim Ueq, Uanis(C31) \\sim Ueq,
Uanis(C29) \\sim Ueq: with sigma of 0.02 and sigma for terminal atoms of 0.02
Uanis(C25) = Uanis(C21) = Uanis(C26) = Uanis(C22) = Uanis(C23) = Uanis(C15) =
Uanis(C16) = Uanis(C11) = Uanis(C12) = Uanis(C13) = Uanis(C14) = Uanis(C20) =
Uanis(C24) = Uanis(C19) = Uanis(C18) = Uanis(C17)
5. Others
 Fixed Sof: C11(0.25) H11(0.25) C12(0.25) H12(0.25) C13(0.25) C14(0.25)
 C15(0.25) C16(0.25) H16(0.25) C17(0.25) H17(0.25) C18(0.25) H18(0.25)
 C19(0.25) C20(0.25) C21(0.25) C22(0.25) H22(0.25) C23(0.25) H23(0.25)
 C24(0.25) H24(0.25) C25(0.25) H25(0.25) C26(0.25) H26(0.25) H28A(0.5)
 H28B(0.5) H28C(0.5)
6.a Secondary CH2 refined with riding coordinates:
 C7(H7A,H7B)
6.b Aromatic/amide H refined with riding coordinates:
 C11(H11), C12(H12), C16(H16), C17(H17), C18(H18), C22(H22), C23(H23),
 C24(H24), C25(H25), C26(H26), C1(H1), C2(H2), C4(H4), C5(H5), C9(H9), C10(H10),
  C29(H29), C31(H31), C32(H32), C33(H33), C36(H36)
6.c Idealised Me refined as rotating group:
 C28(H28A,H28B,H28C)
;
_smtbx_masks_special_details
;
The solvent-masking procedure as implemented in Olex2 was used to remove
the electronic contribution of solvent molecules from the refinement.
As the exact solvent content is not known, only the atoms used in the
refinement are reported in the formula here.

Total solvent accessible volume / cell = 226.6 Ang^3 [5.6%]
Total electron count / cell = 57.1
;
_shelx_shelxl_version_number 2014/7
_olex2_submission_special_instructions 'No special instructions were received'

loop_
_space_group_symop_operation_xyz
'x, y, z'
'-x, y, -z'
'x+1/2, y+1/2, z'
'-x+1/2, y+1/2, -z'
'-x, -y, -z'
'x, -y, z'
'-x+1/2, -y+1/2, -z'
'x+1/2, -y+1/2, z'

loop_
_atom_site_label
_atom_site_type_symbol
_atom_site_fract_x
_atom_site_fract_y
_atom_site_fract_z
_atom_site_U_iso_or_equiv
_atom_site_adp_type
_atom_site_occupancy
_atom_site_site_symmetry_order
_atom_site_calc_flag
_atom_site_refinement_flags_posn
_atom_site_refinement_flags_adp
_atom_site_refinement_flags_occupancy
_atom_site_disorder_assembly
_atom_site_disorder_group
C11 C 0.0543(7) 0.6788(12) -0.1201(19) 0.065(2) Uani 0.25 1 d D U . A -1
H11 H 0.0678 0.7271 -0.1487 0.078 Uiso 0.25 1 calc R . . A -1
C12 C 0.0701(6) 0.6020(12) -0.1590(18) 0.065(2) Uani 0.25 1 d D U . A -1
H12 H 0.0932 0.5989 -0.2161 0.078 Uiso 0.25 1 calc R . . A -1
C13 C 0.0517(6) 0.5318(11) -0.1130(18) 0.065(2) Uani 0.25 1 d D U . A -1
C14 C 0.0163(9) 0.5364(11) -0.032(2) 0.065(2) Uani 0.25 1 d D U . A -1
C15 C 0.0043(9) 0.6134(11) 0.013(2) 0.065(2) Uani 0.25 1 d D U . A -1
C16 C 0.0186(10) 0.6820(12) -0.039(2) 0.065(2) Uani 0.25 1 d D U . A -1
H16 H 0.0045 0.7326 -0.0206 0.078 Uiso 0.25 1 calc R . . A -1
C17 C 0.0682(7) 0.4547(11) -0.150(2) 0.065(2) Uani 0.25 1 d D U . A -1
H17 H 0.0932 0.4508 -0.2023 0.078 Uiso 0.25 1 calc R . . A -1
C18 C 0.0469(8) 0.3857(11) -0.107(2) 0.065(2) Uani 0.25 1 d D U . A -1
H18 H 0.0555 0.3343 -0.1356 0.078 Uiso 0.25 1 calc R . . A -1
C19 C 0.0131(7) 0.3899(11) -0.022(2) 0.065(2) Uani 0.25 1 d D U . A -1
C20 C -0.0042(14) 0.4658(11) 0.013(3) 0.065(2) Uani 0.25 1 d D U . A -1
C21 C -0.0341(7) 0.4718(10) 0.107(2) 0.065(2) Uani 0.25 1 d D U . A -1
C22 C -0.0504(8) 0.5495(12) 0.141(2) 0.065(2) Uani 0.25 1 d D U . A -1
H22 H -0.0749 0.5540 0.1949 0.078 Uiso 0.25 1 calc R . . A -1
C23 C -0.0300(8) 0.6196(12) 0.096(2) 0.065(2) Uani 0.25 1 d D U . A -1
H23 H -0.0396 0.6714 0.1212 0.078 Uiso 0.25 1 calc R . . A -1
C24 C -0.0077(11) 0.3224(12) 0.023(3) 0.065(2) Uani 0.25 1 d D U . A -1
H24 H -0.0014 0.2715 -0.0116 0.078 Uiso 0.25 1 calc R . . A -1
C25 C -0.0374(7) 0.3237(11) 0.1151(19) 0.065(2) Uani 0.25 1 d D U . A -1
H25 H -0.0461 0.2754 0.1533 0.078 Uiso 0.25 1 calc R . . A -1
C26 C -0.0540(8) 0.4000(12) 0.149(2) 0.065(2) Uani 0.25 1 d D U . A -1
H26 H -0.0791 0.4031 0.2019 0.078 Uiso 0.25 1 calc R . . A -1
N1 N 0.13192(11) 0.78767(16) 0.2017(2) 0.0315(8) Uani 1 1 d . . . . .
C1 C 0.11155(15) 0.7441(2) 0.2859(3) 0.0368(9) Uani 1 1 d . . . . .
H1 H 0.0920 0.7709 0.3384 0.044 Uiso 1 1 calc R . . . .
C2 C 0.11890(15) 0.6617(2) 0.2958(3) 0.0385(9) Uani 1 1 d . . . . .
H2 H 0.1047 0.6318 0.3553 0.046 Uiso 1 1 calc R . . . .
C3 C 0.14757(14) 0.6215(2) 0.2174(3) 0.0335(8) Uani 1 1 d . . . . .
C4 C 0.16994(13) 0.66864(19) 0.1351(3) 0.0327(8) Uani 1 1 d . . . . .
H4 H 0.1908 0.6439 0.0837 0.039 Uiso 1 1 calc R . . . .
C5 C 0.16133(14) 0.75134(19) 0.1294(3) 0.0334(8) Uani 1 1 d . . . . .
H5 H 0.1764 0.7831 0.0735 0.040 Uiso 1 1 calc R . . . .
C6 C 0.15148(13) 0.5363(2) 0.2194(3) 0.0351(8) Uani 1 1 d . . . . .
C7 C 0.11756(15) 0.87542(19) 0.1838(3) 0.0365(9) Uani 1 1 d . . . . .
H7A H 0.1454 0.9035 0.1482 0.044 Uiso 1 1 calc R . . . .
H7B H 0.1197 0.9002 0.2699 0.044 Uiso 1 1 calc R . . . .
C8 C 0.05650(14) 0.88296(16) 0.0874(3) 0.0313(8) Uani 1 1 d . . . . .
C9 C 0.04655(15) 0.8841(2) -0.0484(3) 0.0402(9) Uani 1 1 d . . . . .
H9 H 0.0784 0.8847 -0.0817 0.048 Uiso 1 1 calc R . . . .
C10 C -0.00938(15) 0.8844(2) -0.1360(3) 0.0397(9) Uani 1 1 d . . . . .
H10 H -0.0157 0.8856 -0.2288 0.048 Uiso 1 1 calc R . . . .
C29 C 0.2755(4) 0.6001(6) 0.4699(9) 0.121(3) Uani 1 1 d D U . . .
H29 H 0.2868 0.5505 0.4407 0.146 Uiso 1 1 calc R . . . .
C30 C 0.2852(2) 0.6771(5) 0.4138(6) 0.090(2) Uani 1 1 d D U . . .
C31 C 0.3124(3) 0.6765(6) 0.3240(7) 0.113(3) Uani 1 1 d D U . . .
H31 H 0.3267 0.6270 0.3017 0.135 Uiso 1 1 calc R . . . .
C32 C 0.3204(3) 0.7479(7) 0.2617(8) 0.127(4) Uani 1 1 d D U . . .
H32 H 0.3381 0.7465 0.1939 0.153 Uiso 1 1 calc R . . . .
C33 C 0.3013(4) 0.8246(7) 0.3018(9) 0.121(3) Uani 1 1 d D U . . .
H33 H 0.3091 0.8731 0.2629 0.146 Uiso 1 1 calc R . . . .
C34 C 0.2723(3) 0.8291(5) 0.3949(5) 0.100(2) Uani 1 1 d D U . . .
C35 C 0.2644(2) 0.7518(4) 0.4515(5) 0.0758(17) Uani 1 1 d D U . . .
C36 C 0.2495(4) 0.8980(7) 0.4380(9) 0.129(4) Uani 1 1 d D U . . .
H36 H 0.2526 0.9478 0.3962 0.155 Uiso 1 1 calc R . . . .
P2 P 0.0000 0.75989(8) -0.5000 0.0503(7) Uani 1 2 d S T P . .
F8 F -0.04137(13) 0.82625(16) -0.4700(3) 0.0649(9) Uani 1 1 d . . . . .
F7 F -0.0431(2) 0.6931(2) -0.4792(6) 0.1207(19) Uani 1 1 d . . . B 1
F6 F 0.0346(2) 0.7617(4) -0.3455(4) 0.135(2) Uani 1 1 d . . . C 2
P1 P 0.27737(5) 0.5000 0.00643(11) 0.0435(6) Uani 1 2 d S T P . .
F2 F 0.27721(15) 0.5000 -0.1447(3) 0.0521(9) Uani 1 2 d S T P D .
F5 F 0.27909(19) 0.5000 0.1573(3) 0.0674(12) Uani 1 2 d S T P D .
F1 F 0.34541(16) 0.5000 0.0533(4) 0.0730(13) Uani 1 2 d S T P D 1
F4 F 0.2094(2) 0.5000 -0.0391(5) 0.121(3) Uani 1 2 d S T P D 1
F3 F 0.2773(2) 0.5957(2) 0.0071(3) 0.0935(15) Uani 1 1 d . . . E 2
N2 N 0.09535(19) 1.0000 -0.5805(4) 0.0426(10) Uani 1 2 d S T P . .
C27 C 0.0835(2) 1.0000 -0.4857(5) 0.0376(11) Uani 1 2 d S T P . .
C28 C 0.0682(2) 1.0000 -0.3637(5) 0.0433(12) Uani 1 2 d S T P . .
H28A H 0.0557 0.9457 -0.3478 0.065 Uiso 0.5 1 calc GR . . F -1
H28B H 0.0366 1.0384 -0.3721 0.065 Uiso 0.5 1 calc GR . . F -1
H28C H 0.1020 1.0159 -0.2893 0.065 Uiso 0.5 1 calc GR . . F -1

loop_
_atom_site_aniso_label
_atom_site_aniso_U_11
_atom_site_aniso_U_22
_atom_site_aniso_U_33
_atom_site_aniso_U_23
_atom_site_aniso_U_13
_atom_site_aniso_U_12
C11 0.048(5) 0.069(2) 0.064(3) -0.0198(19) -0.004(3) 0.016(4)
C12 0.048(5) 0.069(2) 0.064(3) -0.0198(19) -0.004(3) 0.016(4)
C13 0.048(5) 0.069(2) 0.064(3) -0.0198(19) -0.004(3) 0.016(4)
C14 0.048(5) 0.069(2) 0.064(3) -0.0198(19) -0.004(3) 0.016(4)
C15 0.048(5) 0.069(2) 0.064(3) -0.0198(19) -0.004(3) 0.016(4)
C16 0.048(5) 0.069(2) 0.064(3) -0.0198(19) -0.004(3) 0.016(4)
C17 0.048(5) 0.069(2) 0.064(3) -0.0198(19) -0.004(3) 0.016(4)
C18 0.048(5) 0.069(2) 0.064(3) -0.0198(19) -0.004(3) 0.016(4)
C19 0.048(5) 0.069(2) 0.064(3) -0.0198(19) -0.004(3) 0.016(4)
C20 0.048(5) 0.069(2) 0.064(3) -0.0198(19) -0.004(3) 0.016(4)
C21 0.048(5) 0.069(2) 0.064(3) -0.0198(19) -0.004(3) 0.016(4)
C22 0.048(5) 0.069(2) 0.064(3) -0.0198(19) -0.004(3) 0.016(4)
C23 0.048(5) 0.069(2) 0.064(3) -0.0198(19) -0.004(3) 0.016(4)
C24 0.048(5) 0.069(2) 0.064(3) -0.0198(19) -0.004(3) 0.016(4)
C25 0.048(5) 0.069(2) 0.064(3) -0.0198(19) -0.004(3) 0.016(4)
C26 0.048(5) 0.069(2) 0.064(3) -0.0198(19) -0.004(3) 0.016(4)
N1 0.0290(13) 0.0366(15) 0.0302(14) -0.0020(9) 0.0112(10) -0.0025(10)
C1 0.0343(17) 0.0431(18) 0.0375(17) 0.0025(12) 0.0177(14) 0.0034(13)
C2 0.0373(18) 0.0448(18) 0.0341(16) 0.0021(12) 0.0120(13) -0.0002(13)
C3 0.0267(15) 0.0398(18) 0.0307(15) -0.0019(11) 0.0042(12) 0.0016(12)
C4 0.0283(15) 0.0396(17) 0.0316(15) -0.0004(11) 0.0115(12) 0.0030(12)
C5 0.0286(16) 0.0406(17) 0.0326(16) -0.0036(11) 0.0120(13) -0.0006(11)
C6 0.0273(15) 0.0406(16) 0.0358(16) 0.0006(12) 0.0076(12) -0.0026(12)
C7 0.0352(18) 0.0348(17) 0.0394(17) -0.0093(12) 0.0115(14) -0.0026(12)
C8 0.0348(17) 0.0223(13) 0.0392(16) -0.0041(11) 0.0149(13) -0.0001(11)
C9 0.0363(18) 0.0428(17) 0.0433(19) 0.0130(14) 0.0153(15) -0.0004(13)
C10 0.0332(17) 0.0502(18) 0.0371(17) 0.0145(13) 0.0133(14) -0.0014(13)
C29 0.104(6) 0.133(7) 0.089(5) 0.006(5) -0.025(4) 0.044(5)
C30 0.050(3) 0.140(6) 0.064(3) -0.035(3) -0.004(2) 0.018(3)
C31 0.053(3) 0.192(9) 0.085(4) -0.057(5) 0.010(3) 0.009(4)
C32 0.056(3) 0.254(13) 0.071(4) -0.009(6) 0.019(3) 0.008(5)
C33 0.084(5) 0.173(9) 0.091(5) 0.004(5) 0.003(4) -0.009(5)
C34 0.074(4) 0.162(7) 0.042(2) 0.000(3) -0.013(2) 0.003(4)
C35 0.051(3) 0.121(5) 0.043(2) -0.013(2) -0.002(2) 0.019(3)
C36 0.101(6) 0.165(8) 0.081(5) 0.013(5) -0.026(4) 0.030(6)
P2 0.0519(10) 0.0444(9) 0.0715(11) 0.000 0.0434(8) 0.000
F8 0.0781(19) 0.0565(16) 0.0798(19) 0.0087(11) 0.0530(16) 0.0125(12)
F7 0.140(4) 0.066(2) 0.224(5) -0.015(2) 0.153(4) -0.017(2)
F6 0.119(4) 0.210(6) 0.076(2) 0.035(3) 0.033(2) 0.077(4)
P1 0.0342(10) 0.0674(11) 0.0346(10) 0.000 0.0190(6) 0.000
F2 0.0511(19) 0.075(2) 0.0349(16) 0.000 0.0197(14) 0.000
F5 0.079(3) 0.094(3) 0.0423(18) 0.000 0.0377(18) 0.000
F1 0.040(2) 0.129(4) 0.0492(19) 0.000 0.0122(15) 0.000
F4 0.038(2) 0.263(9) 0.063(3) 0.000 0.0191(19) 0.000
F3 0.157(4) 0.073(2) 0.069(2) 0.0029(14) 0.062(2) 0.026(2)
N2 0.042(2) 0.055(2) 0.033(2) 0.000 0.0153(17) 0.000
C27 0.030(2) 0.039(2) 0.039(2) 0.000 0.0028(18) 0.000
C28 0.035(2) 0.061(3) 0.035(2) 0.000 0.0125(19) 0.000

loop_
_atom_type_symbol
_atom_type_description
_atom_type_scat_dispersion_real
_atom_type_scat_dispersion_imag
_atom_type_scat_source
C C 0.0181 0.0091 'International Tables Vol C Tables 4.2.6.8 and 6.1.1.4'
H H 0.0000 0.0000 'International Tables Vol C Tables 4.2.6.8 and 6.1.1.4'
F F 0.0727 0.0534 'International Tables Vol C Tables 4.2.6.8 and 6.1.1.4'
N N 0.0311 0.0180 'International Tables Vol C Tables 4.2.6.8 and 6.1.1.4'
P P 0.2955 0.4335 'International Tables Vol C Tables 4.2.6.8 and 6.1.1.4'

loop_
_geom_angle_atom_site_label_1
_geom_angle_atom_site_label_2
_geom_angle_atom_site_label_3
_geom_angle
_geom_angle_site_symmetry_1
_geom_angle_site_symmetry_3
C12 C11 H11 120.4 . .
C16 C11 H11 120.4 . .
C16 C11 C12 119.2(9) . .
C11 C12 H12 120.1 . .
C13 C12 C11 119.7(9) . .
C13 C12 H12 120.1 . .
C12 C13 C14 120.1(9) . .
C12 C13 C17 120.0(11) . .
C14 C13 C17 119.9(9) . .
C13 C14 C15 119.1(9) . .
C13 C14 C20 120.9(8) . .
C20 C14 C15 119.8(8) . .
C16 C15 C14 120.4(10) . .
C16 C15 C23 118.6(11) . .
C23 C15 C14 120.3(8) . .
C11 C16 H16 119.7 . .
C15 C16 C11 120.5(10) . .
C15 C16 H16 119.7 . .
C13 C17 H17 120.7 . .
C18 C17 C13 118.5(10) . .
C18 C17 H17 120.7 . .
C17 C18 H18 119.1 . .
C17 C18 C19 121.7(10) . .
C19 C18 H18 119.1 . .
C18 C19 C20 119.9(9) . .
C24 C19 C18 122.6(10) . .
C24 C19 C20 117.3(9) . .
C14 C20 C19 118.8(8) . .
C14 C20 C21 119.7(8) . .
C19 C20 C21 120.7(8) . .
C20 C21 C22 119.3(9) . .
C26 C21 C20 118.2(8) . .
C26 C21 C22 121.8(11) . .
C21 C22 H22 120.1 . .
C23 C22 C21 119.9(9) . .
C23 C22 H22 120.1 . .
C15 C23 C22 120.2(9) . .
C15 C23 H23 119.9 . .
C22 C23 H23 119.9 . .
C19 C24 H24 117.8 . .
C19 C24 C25 124.3(10) . .
C25 C24 H24 117.8 . .
C24 C25 H25 121.6 . .
C24 C25 C26 116.9(9) . .
C26 C25 H25 121.6 . .
C21 C26 H26 119.4 . .
C25 C26 C21 121.2(9) . .
C25 C26 H26 119.4 . .
C1 N1 C7 118.7(3) . .
C5 N1 C1 120.7(3) . .
C5 N1 C7 120.5(3) . .
N1 C1 H1 119.7 . .
N1 C1 C2 120.7(3) . .
C2 C1 H1 119.7 . .
C1 C2 H2 120.0 . .
C1 C2 C3 119.9(3) . .
C3 C2 H2 120.0 . .
C2 C3 C6 120.3(3) . .
C4 C3 C2 117.9(3) . .
C4 C3 C6 121.7(3) . .
C3 C4 H4 120.2 . .
C5 C4 C3 119.6(3) . .
C5 C4 H4 120.2 . .
N1 C5 C4 121.2(3) . .
N1 C5 H5 119.4 . .
C4 C5 H5 119.4 . .
C6 C6 C3 176.32(18) 6_565 .
N1 C7 H7A 110.1 . .
N1 C7 H7B 110.1 . .
N1 C7 C8 107.8(2) . .
H7A C7 H7B 108.5 . .
C8 C7 H7A 110.1 . .
C8 C7 H7B 110.1 . .
C9 C8 C7 121.0(3) . .
C9 C8 C10 119.4(3) . 2
C10 C8 C7 119.5(3) 2 .
C8 C9 H9 119.6 . .
C10 C9 C8 120.8(3) . .
C10 C9 H9 119.6 . .
C8 C10 H10 120.1 2 .
C9 C10 C8 119.8(3) . 2
C9 C10 H10 120.1 . .
C30 C29 H29 121.3 . .
C36 C29 H29 121.3 7_566 .
C36 C29 C30 117.5(9) 7_566 .
C31 C30 C29 118.3(8) . .
C31 C30 C35 120.5(8) . .
C35 C30 C29 121.2(7) . .
C30 C31 H31 119.5 . .
C30 C31 C32 120.9(8) . .
C32 C31 H31 119.5 . .
C31 C32 H32 120.3 . .
C31 C32 C33 119.3(8) . .
C33 C32 H32 120.3 . .
C32 C33 H33 118.8 . .
C34 C33 C32 122.4(9) . .
C34 C33 H33 118.8 . .
C33 C34 C35 114.3(8) . .
C33 C34 C36 128.2(10) . .
C36 C34 C35 117.5(7) . .
C30 C35 C34 122.4(6) . .
C35 C35 C30 117.7(8) 7_566 .
C35 C35 C34 119.9(7) 7_566 .
C29 C36 C34 126.0(10) 7_566 .
C29 C36 H36 117.0 7_566 .
C34 C36 H36 117.0 . .
F8 P2 F8 92.6(2) 2_554 .
F8 P2 F6 86.7(2) . .
F8 P2 F6 91.9(3) 2_554 .
F8 P2 F6 86.7(2) 2_554 2_554
F8 P2 F6 91.9(3) . 2_554
F7 P2 F8 176.6(2) . 2_554
F7 P2 F8 87.97(17) 2_554 2_554
F7 P2 F8 87.97(17) . .
F7 P2 F8 176.6(2) 2_554 .
F7 P2 F7 91.7(3) . 2_554
F6 P2 F6 177.9(5) 2_554 .
F5 P1 F2 178.7(2) . .
F1 P1 F2 89.18(19) . .
F1 P1 F5 89.5(2) . .
F4 P1 F2 91.3(2) . .
F4 P1 F5 90.0(2) . .
F4 P1 F1 179.5(2) . .
F3 P1 F2 90.27(11) . .
F3 P1 F2 90.27(11) 6_565 .
F3 P1 F5 89.74(11) 6_565 .
F3 P1 F5 89.73(11) . .
F3 P1 F3 179.4(2) . 6_565
N2 C27 C28 179.9(5) . .
C27 C28 H28A 109.5 . .
C27 C28 H28B 109.5 . .
C27 C28 H28C 109.5 . .
H28A C28 H28B 109.5 . .
H28A C28 H28C 109.5 . .
H28B C28 H28C 109.5 . .

loop_
_geom_bond_atom_site_label_1
_geom_bond_atom_site_label_2
_geom_bond_distance
_geom_bond_site_symmetry_2
C11 H11 0.9500 .
C11 C12 1.427(12) .
C11 C16 1.407(13) .
C12 H12 0.9500 .
C12 C13 1.391(13) .
C13 C14 1.403(13) .
C13 C17 1.428(12) .
C14 C15 1.424(11) .
C14 C20 1.408(11) .
C15 C16 1.358(13) .
C15 C23 1.393(12) .
C16 H16 0.9500 .
C17 H17 0.9500 .
C17 C18 1.391(12) .
C18 H18 0.9500 .
C18 C19 1.400(12) .
C19 C20 1.412(12) .
C19 C24 1.374(11) .
C20 C21 1.420(12) .
C21 C22 1.427(13) .
C21 C26 1.410(12) .
C22 H22 0.9500 .
C22 C23 1.409(13) .
C23 H23 0.9500 .
C24 H24 0.9500 .
C24 C25 1.394(13) .
C25 H25 0.9500 .
C25 C26 1.409(12) .
C26 H26 0.9500 .
N1 C1 1.360(4) .
N1 C5 1.347(4) .
N1 C7 1.492(4) .
C1 H1 0.9500 .
C1 C2 1.376(5) .
C2 H2 0.9500 .
C2 C3 1.413(5) .
C3 C4 1.405(5) .
C3 C6 1.413(5) .
C4 H4 0.9500 .
C4 C5 1.383(5) .
C5 H5 0.9500 .
C6 C6 1.203(7) 6_565
C7 H7A 0.9900 .
C7 H7B 0.9900 .
C7 C8 1.522(4) .
C8 C9 1.387(5) .
C8 C10 1.401(5) 2
C9 H9 0.9500 .
C9 C10 1.387(5) .
C10 C8 1.401(5) 2
C10 H10 0.9500 .
C29 H29 0.9500 .
C29 C30 1.458(11) .
C29 C36 1.307(15) 7_566
C30 C31 1.324(9) .
C30 C35 1.441(8) .
C31 H31 0.9500 .
C31 C32 1.398(12) .
C32 H32 0.9500 .
C32 C33 1.461(12) .
C33 H33 0.9500 .
C33 C34 1.390(11) .
C34 C35 1.453(10) .
C34 C36 1.407(11) .
C35 C35 1.420(12) 7_566
C36 C29 1.307(15) 7_566
C36 H36 0.9500 .
P2 F8 1.590(3) 2_554
P2 F8 1.590(3) .
P2 F7 1.587(3) .
P2 F7 1.587(3) 2_554
P2 F6 1.593(4) 2_554
P2 F6 1.593(4) .
P1 F2 1.606(3) .
P1 F5 1.593(3) .
P1 F1 1.573(4) .
P1 F4 1.572(5) .
P1 F3 1.584(3) .
P1 F3 1.584(3) 6_565
N2 C27 1.133(7) .
C27 C28 1.460(7) .
C28 H28A 0.9800 .
C28 H28B 0.9800 .
C28 H28C 0.9800 .

loop_
_geom_torsion_atom_site_label_1
_geom_torsion_atom_site_label_2
_geom_torsion_atom_site_label_3
_geom_torsion_atom_site_label_4
_geom_torsion
_geom_torsion_site_symmetry_1
_geom_torsion_site_symmetry_4
C11 C12 C13 C14 1.9(11) . .
C11 C12 C13 C17 -178.9(13) . .
C12 C11 C16 C15 7(3) . .
C12 C13 C14 C15 -6(2) . .
C12 C13 C14 C20 178.2(13) . .
C12 C13 C17 C18 -177.2(12) . .
C13 C14 C15 C16 11(3) . .
C13 C14 C15 C23 -178.9(16) . .
C13 C14 C20 C19 2(3) . .
C13 C14 C20 C21 172(3) . .
C13 C17 C18 C19 -4(3) . .
C14 C13 C17 C18 2(2) . .
C14 C15 C16 C11 -11(3) . .
C14 C15 C23 C22 4(3) . .
C14 C20 C21 C22 9(3) . .
C14 C20 C21 C26 179.9(17) . .
C15 C14 C20 C19 -174(3) . .
C15 C14 C20 C21 -3(3) . .
C16 C11 C12 C13 -2.1(13) . .
C16 C15 C23 C22 173.9(19) . .
C17 C13 C14 C15 174.7(17) . .
C17 C13 C14 C20 -1(2) . .
C17 C18 C19 C20 5(3) . .
C17 C18 C19 C24 -179(2) . .
C18 C19 C20 C14 -4(3) . .
C18 C19 C20 C21 -174(2) . .
C18 C19 C24 C25 175(2) . .
C19 C20 C21 C22 179(2) . .
C19 C20 C21 C26 -10(4) . .
C19 C24 C25 C26 9(3) . .
C20 C14 C15 C16 -173.3(19) . .
C20 C14 C15 C23 -3(3) . .
C20 C19 C24 C25 -10(4) . .
C20 C21 C22 C23 -9(3) . .
C20 C21 C26 C25 10(3) . .
C21 C22 C23 C15 2(3) . .
C22 C21 C26 C25 -179.9(18) . .
C23 C15 C16 C11 178.3(17) . .
C24 C19 C20 C14 -180.0(19) . .
C24 C19 C20 C21 10(4) . .
C24 C25 C26 C21 -9(3) . .
C26 C21 C22 C23 -179.2(16) . .
N1 C1 C2 C3 -0.4(5) . .
N1 C7 C8 C9 -86.2(3) . .
N1 C7 C8 C10 90.4(3) . 2
C1 N1 C5 C4 2.3(5) . .
C1 N1 C7 C8 -80.2(3) . .
C1 C2 C3 C4 2.6(5) . .
C1 C2 C3 C6 -175.2(3) . .
C2 C3 C4 C5 -2.5(5) . .
C3 C4 C5 N1 0.1(5) . .
C5 N1 C1 C2 -2.1(5) . .
C5 N1 C7 C8 95.6(3) . .
C6 C3 C4 C5 175.3(3) . .
C7 N1 C1 C2 173.6(3) . .
C7 N1 C5 C4 -173.5(3) . .
C7 C8 C9 C10 174.8(3) . .
C8 C9 C10 C8 -0.5(5) . 2
C10 C8 C9 C10 -1.8(4) 2 .
C29 C30 C31 C32 176.7(6) . .
C29 C30 C35 C34 -178.5(6) . .
C29 C30 C35 C35 2.1(9) . 7_566
C30 C31 C32 C33 3.5(11) . .
C31 C30 C35 C34 -0.5(8) . .
C31 C30 C35 C35 -179.9(6) . 7_566
C31 C32 C33 C34 -3.9(12) . .
C32 C33 C34 C35 2.0(10) . .
C32 C33 C34 C36 -177.0(7) . .
C33 C34 C35 C30 0.2(8) . .
C33 C34 C35 C35 179.6(7) . 7_566
C33 C34 C36 C29 -176.9(9) . 7_566
C35 C30 C31 C32 -1.4(9) . .
C35 C34 C36 C29 4.1(11) . 7_566
C36 C29 C30 C31 177.5(7) 7_566 .
C36 C29 C30 C35 -4.4(10) 7_566 .
C36 C34 C35 C30 179.3(5) . .
C36 C34 C35 C35 -1.3(9) . 7_566

loop_
_smtbx_masks_void_nr
_smtbx_masks_void_average_x
_smtbx_masks_void_average_y
_smtbx_masks_void_average_z
_smtbx_masks_void_volume
_smtbx_masks_void_count_electrons
1 0.000 0.500 0.500 113.3 28.5
2 0.500 0.000 0.500 113.3 28.5
